data_7127079
loop_
_publ_author_name
'Cao, Liling'
'Luo, Min'
'Lin, Chensheng'
'Zhou, Yuqiao'
'Zhao, Dan'
'Yan, Tao'
'Ye, Ning'

_publ_section_title
;
 From centrosymmetric to noncentrosymmetric: intriguing structure
 evolution in d<sup>10</sup>-transition metal iodate fluorides.
;
_journal_issue 73
_journal_name_full 'Chemical communications (Cambridge, England)'
_journal_page_first 10734
_journal_page_last 10737
_journal_paper_doi 10.1039/d0cc02532a
_journal_volume 56
_journal_year 2020
_chemical_formula_moiety 'Cd F I O3'
_chemical_formula_sum 'Cd F I O3'
_chemical_formula_weight 306.30
_space_group_crystal_system orthorhombic
_space_group_IT_number 19
_space_group_name_Hall 'P 2ac 2ab'
_space_group_name_H-M_alt 'P 21 21 21'
_atom_sites_solution_primary dual
_audit_creation_method SHELXL-2018/3
_audit_update_record
;
2020-07-27 deposited with the CCDC.	2020-07-30 downloaded from the CCDC.
;
_cell_angle_alpha 90
_cell_angle_beta 90
_cell_angle_gamma 90
_cell_formula_units_Z 4
_cell_length_a 5.5051(4)
_cell_length_b 5.7913(4)
_cell_length_c 10.9326(7)
_cell_measurement_reflns_used 9275
_cell_measurement_temperature 140(2)
_cell_measurement_theta_max 30.54
_cell_measurement_theta_min 3.70
_cell_volume 348.55(4)
_computing_cell_refinement 'Bruker SAINT'
_computing_data_collection 'Bruker APEX3'
_computing_data_reduction 'Bruker SAINT'
_computing_molecular_graphics 'Bruker SHELXTL'
_computing_publication_material 'Bruker SHELXTL'
_computing_structure_refinement 'SHELXL-2018/3 (Sheldrick, 2018)'
_computing_structure_solution 'SHELXT (Sheldrick 2008)'
_diffrn_ambient_temperature 140(2)
_diffrn_measured_fraction_theta_full 0.995
_diffrn_measured_fraction_theta_max 0.997
_diffrn_measurement_device_type 'Bruker D8 Venture Photon II'
_diffrn_measurement_method '\f and \w scans'
_diffrn_radiation_type MoK\a
_diffrn_radiation_wavelength 0.71073
_diffrn_reflns_av_unetI/netI 0.0202
_diffrn_reflns_Laue_measured_fraction_full 0.995
_diffrn_reflns_Laue_measured_fraction_max 0.997
_diffrn_reflns_limit_h_max 7
_diffrn_reflns_limit_h_min 0
_diffrn_reflns_limit_k_max 8
_diffrn_reflns_limit_k_min 0
_diffrn_reflns_limit_l_max 15
_diffrn_reflns_limit_l_min 0
_diffrn_reflns_number 651
_diffrn_reflns_point_group_measured_fraction_full 0.624
_diffrn_reflns_point_group_measured_fraction_max 0.608
_diffrn_reflns_theta_full 25.242
_diffrn_reflns_theta_max 30.537
_diffrn_reflns_theta_min 3.727
_exptl_absorpt_coefficient_mu 14.987
_exptl_absorpt_correction_T_max 0.432999
_exptl_absorpt_correction_T_min 0.294916
_exptl_absorpt_correction_type numerical
_exptl_absorpt_process_details 'TWINABS (Bruker AXS Inc. 2012)'
_exptl_crystal_colour colourless
_exptl_crystal_density_diffrn 5.837
_exptl_crystal_description block
_exptl_crystal_F_000 536
_exptl_crystal_size_max 0.141
_exptl_crystal_size_mid 0.096
_exptl_crystal_size_min 0.089
_refine_diff_density_max 4.302
_refine_diff_density_min -1.490
_refine_diff_density_rms 0.344
_refine_ls_abs_structure_details
; 
No quotients, so Flack parameter determined by classical intensity fit 
;
_refine_ls_abs_structure_Flack 0.43(9)
_refine_ls_extinction_coef 0.0157(11)
_refine_ls_extinction_expression Fc^*^=kFc[1+0.001xFc^2^\l^3^/sin(2\q)]^-1/4^
_refine_ls_extinction_method 'SHELXL-2018/3 (Sheldrick 2018)'
_refine_ls_goodness_of_fit_ref 1.175
_refine_ls_hydrogen_treatment undef
_refine_ls_matrix_type full
_refine_ls_number_parameters 57
_refine_ls_number_reflns 651
_refine_ls_number_restraints 0
_refine_ls_restrained_S_all 1.175
_refine_ls_R_factor_all 0.0274
_refine_ls_R_factor_gt 0.0272
_refine_ls_shift/su_max 0.000
_refine_ls_shift/su_mean 0.000
_refine_ls_structure_factor_coef Fsqd
_refine_ls_weighting_details 'w=1/[\s^2^(Fo^2^)+(0.0258P)^2^+6.0504P] where P=(Fo^2^+2Fc^2^)/3'
_refine_ls_weighting_scheme calc
_refine_ls_wR_factor_gt 0.0633
_refine_ls_wR_factor_ref 0.0634
_reflns_Friedel_coverage 0.000
_reflns_Friedel_fraction_full 0.000
_reflns_Friedel_fraction_max 0.000
_reflns_number_gt 646
_reflns_number_total 651
_reflns_threshold_expression 'I > 2\s(I)'
_cod_data_source_file d0cc02532a2.cif
_cod_data_source_block yen003
_cod_depositor_comments 'Adding full bibliography for 7127078--7127079.cif.'
_cod_database_code 7127079
_shelx_shelxl_version_number 2018/3
_shelx_space_group_comment
; 
The symmetry employed for this shelxl refinement is uniquely defined 
by the following loop, which should always be used as a source of 
symmetry information in preference to the above space-group names. 
They are only intended as comments. 
;
_exptl_absorpt_special_details
; 
 -The numerical absorption corrections were used for sets with
 transmission factors of 0.294916 - 0.432999 by TWINABS (version
 2012/1). The Rint value has dropped from 0.3670 before absorption
 correctionto 0.0475 after absorption correction.
;

loop_
_space_group_symop_operation_xyz
'x, y, z'
'-x+1/2, -y, z+1/2'
'-x, y+1/2, -z+1/2'
'x+1/2, -y+1/2, -z'

loop_
_atom_site_label
_atom_site_type_symbol
_atom_site_fract_x
_atom_site_fract_y
_atom_site_fract_z
_atom_site_U_iso_or_equiv
_atom_site_adp_type
_atom_site_occupancy
_atom_site_site_symmetry_order
_atom_site_calc_flag
_atom_site_refinement_flags_posn
_atom_site_refinement_flags_adp
_atom_site_refinement_flags_occupancy
_atom_site_disorder_assembly
_atom_site_disorder_group
I I 0.02495(10) 0.40186(9) 0.11608(4) 0.00581(16) Uani 1 1 d . . . . .
Cd Cd 0.04472(12) 0.67952(11) -0.14494(5) 0.00578(17) Uani 1 1 d . . . . .
F F -0.2433(11) 0.4352(10) -0.2117(5) 0.0090(11) Uani 1 1 d . . . . .
O1 O 0.1819(13) 0.3507(12) -0.0275(6) 0.0090(13) Uani 1 1 d . . . . .
O2 O 0.2679(13) 0.5439(11) 0.2026(6) 0.0066(13) Uani 1 1 d . . . . .
O3 O -0.1228(12) 0.6611(12) 0.0527(6) 0.0080(12) Uani 1 1 d . . . . .

loop_
_atom_site_aniso_label
_atom_site_aniso_U_11
_atom_site_aniso_U_22
_atom_site_aniso_U_33
_atom_site_aniso_U_23
_atom_site_aniso_U_13
_atom_site_aniso_U_12
I 0.0052(2) 0.0065(2) 0.0057(2) -0.00130(17) -0.00056(19) 0.00056(19)
Cd 0.0059(3) 0.0061(3) 0.0054(3) -0.0009(2) -0.0011(2) 0.0002(2)
F 0.008(2) 0.008(2) 0.011(3) 0.000(2) -0.001(2) -0.001(2)
O1 0.011(3) 0.008(3) 0.008(3) 0.001(2) 0.007(2) 0.002(3)
O2 0.007(3) 0.005(3) 0.008(3) 0.001(2) -0.003(2) -0.002(2)
O3 0.007(3) 0.008(3) 0.009(3) 0.001(3) 0.004(2) 0.004(3)

loop_
_atom_type_symbol
_atom_type_description
_atom_type_scat_dispersion_real
_atom_type_scat_dispersion_imag
_atom_type_scat_source
O O 0.0106 0.0060 'International Tables Vol C Tables 4.2.6.8 and 6.1.1.4'
F F 0.0171 0.0103 'International Tables Vol C Tables 4.2.6.8 and 6.1.1.4'
Cd Cd -0.8075 1.2024 'International Tables Vol C Tables 4.2.6.8 and 6.1.1.4'
I I -0.4742 1.8119 'International Tables Vol C Tables 4.2.6.8 and 6.1.1.4'

loop_
_geom_angle_atom_site_label_1
_geom_angle_atom_site_label_2
_geom_angle_atom_site_label_3
_geom_angle
_geom_angle_site_symmetry_1
_geom_angle_site_symmetry_3
_geom_angle_publ_flag
O1 I O2 99.9(3) . . ?
O1 I O3 91.0(3) . . ?
O2 I O3 98.6(3) . . ?
O1 I Cd 46.5(2) . . ?
O2 I Cd 101.8(2) . . ?
O3 I Cd 44.6(2) . . ?
F Cd O3 164.4(2) . 4_565 ?
F Cd O2 83.2(2) . 4_465 ?
O3 Cd O2 111.8(2) 4_565 4_465 ?
F Cd O2 74.5(2) . 2_564 ?
O3 Cd O2 100.6(3) 4_565 2_564 ?
O2 Cd O2 118.71(13) 4_465 2_564 ?
F Cd O3 89.6(2) . . ?
O3 Cd O3 85.81(13) 4_565 . ?
O2 Cd O3 91.3(2) 4_465 . ?
O2 Cd O3 143.1(2) 2_564 . ?
F Cd O1 84.1(2) . . ?
O3 Cd O1 80.4(3) 4_565 . ?
O2 Cd O1 154.3(2) 4_465 . ?
O2 Cd O1 78.8(2) 2_564 . ?
O3 Cd O1 66.3(2) . . ?
F Cd F 119.62(11) . 3_554 ?
O3 Cd F 71.1(2) 4_565 3_554 ?
O2 Cd F 72.3(2) 4_465 3_554 ?
O2 Cd F 71.3(2) 2_564 3_554 ?
O3 Cd F 143.2(2) . 3_554 ?
O1 Cd F 133.3(2) . 3_554 ?
F Cd I 87.16(15) . . ?
O3 Cd I 80.82(17) 4_565 . ?
O2 Cd I 123.95(17) 4_465 . ?
O2 Cd I 111.24(17) 2_564 . ?
O3 Cd I 33.35(16) . . ?
O1 Cd I 33.02(15) . . ?
F Cd I 151.65(14) 3_554 . ?
Cd F Cd 106.1(2) . 3_544 ?
I O1 Cd 100.5(3) . . ?
I O2 Cd 130.9(3) . 4_565 ?
I O2 Cd 116.1(3) . 2_565 ?
Cd O2 Cd 106.7(3) 4_565 2_565 ?
I O3 Cd 121.1(3) . 4_465 ?
I O3 Cd 102.1(3) . . ?
Cd O3 Cd 134.5(3) 4_465 . ?

loop_
_geom_bond_atom_site_label_1
_geom_bond_atom_site_label_2
_geom_bond_distance
_geom_bond_site_symmetry_2
_geom_bond_publ_flag
I O1 1.816(6) . ?
I O2 1.833(7) . ?
I O3 1.843(7) . ?
I Cd 3.2772(8) . ?
Cd F 2.247(6) . ?
Cd O3 2.285(7) 4_565 ?
Cd O2 2.299(7) 4_465 ?
Cd O2 2.349(7) 2_564 ?
Cd O3 2.352(6) . ?
Cd O1 2.418(7) . ?
Cd F 2.418(6) 3_554 ?
